data_7127141
loop_
_publ_author_name
'Jaoul, Arnaud'
'Yang, Yan'
'Casaretto, Nicolas'
'Clavagu\'era, Carine'
'Maron, Laurent'
'Nocton, Gr\'egory'

_publ_section_title
;
 Atom economical coupling of benzophenone and N-heterocyclic aromatics
 with SmI<sub>2</sub>.
;
_journal_issue 79
_journal_name_full 'Chemical communications (Cambridge, England)'
_journal_page_first 11875
_journal_page_last 11878
_journal_paper_doi 10.1039/d0cc05164k
_journal_volume 56
_journal_year 2020
_chemical_formula_moiety 'C39 H28 I2 N5 O Sm, C2 H3 N'
_chemical_formula_sum 'C41 H31 I2 N6 O Sm'
_chemical_formula_weight 1027.87
_space_group_crystal_system triclinic
_space_group_IT_number 2
_space_group_name_Hall '-P 1'
_space_group_name_H-M_alt 'P -1'
_atom_sites_solution_hydrogens geom
_atom_sites_solution_primary dual
_audit_creation_date 2020-04-14
_audit_creation_method
;
Olex2 1.3
(compiled 2020.02.04 svn.rd84adfe8 for OlexSys, GUI svn.r6032)
;
_cell_angle_alpha 78.322(2)
_cell_angle_beta 81.9090(10)
_cell_angle_gamma 84.3380(10)
_cell_formula_units_Z 2
_cell_length_a 11.4446(5)
_cell_length_b 11.9484(6)
_cell_length_c 14.6103(7)
_cell_measurement_reflns_used 9854
_cell_measurement_temperature 150.0(1)
_cell_measurement_theta_max 27.5577
_cell_measurement_theta_min 2.4386
_cell_volume 1931.97(16)
_computing_cell_refinement 'Bruker SAINT'
_computing_data_collection 'Bruker APEX2'
_computing_data_reduction 'Bruker SAINT'
_computing_molecular_graphics 'Olex2 1.3 (Dolomanov et al., 2009)'
_computing_publication_material 'Olex2 1.3 (Dolomanov et al., 2009)'
_computing_structure_refinement 'SHELXL 2018/3 (Sheldrick, 2015)'
_computing_structure_solution SHELXT(Sheldrick,2014)
_diffrn_ambient_temperature 150.15
_diffrn_measured_fraction_theta_full 0.986
_diffrn_measured_fraction_theta_max 0.963
_diffrn_measurement_device_type 'Kappa APEX II'
_diffrn_measurement_method 'phi and omega scans'
_diffrn_radiation_type MoK\a
_diffrn_radiation_wavelength 0.71069
_diffrn_reflns_av_R_equivalents 0.0295
_diffrn_reflns_av_unetI/netI 0.0270
_diffrn_reflns_Laue_measured_fraction_full 0.986
_diffrn_reflns_Laue_measured_fraction_max 0.963
_diffrn_reflns_limit_h_max 14
_diffrn_reflns_limit_h_min -11
_diffrn_reflns_limit_k_max 15
_diffrn_reflns_limit_k_min -15
_diffrn_reflns_limit_l_max 19
_diffrn_reflns_limit_l_min -19
_diffrn_reflns_number 27436
_diffrn_reflns_point_group_measured_fraction_full 0.986
_diffrn_reflns_point_group_measured_fraction_max 0.963
_diffrn_reflns_theta_full 25.240
_diffrn_reflns_theta_max 27.568
_diffrn_reflns_theta_min 2.914
_diffrn_source_current 31.0
_diffrn_source_power 1.705
_diffrn_source_voltage 55.0
_exptl_absorpt_coefficient_mu 3.157
_exptl_absorpt_correction_T_max 0.7456
_exptl_absorpt_correction_T_min 0.6265
_exptl_absorpt_correction_type multi-scan
_exptl_absorpt_process_details
;
SADABS-2014/5 (Bruker,2014/5) was used for absorption correction.
wR2(int) was 0.0590 before and 0.0403 after correction.
The Ratio of minimum to maximum transmission is 0.8403.
The \l/2 correction factor is 0.00150.
;
_exptl_crystal_colour 'pale yellow'
_exptl_crystal_density_diffrn 1.767
_exptl_crystal_description block
_exptl_crystal_F_000 990
_exptl_crystal_size_max 0.32
_exptl_crystal_size_mid 0.3
_exptl_crystal_size_min 0.2
_refine_diff_density_max 0.609
_refine_diff_density_min -0.308
_refine_diff_density_rms 0.081
_refine_ls_extinction_method none
_refine_ls_goodness_of_fit_ref 1.031
_refine_ls_hydrogen_treatment constr
_refine_ls_matrix_type full
_refine_ls_number_parameters 462
_refine_ls_number_reflns 8590
_refine_ls_number_restraints 0
_refine_ls_restrained_S_all 1.031
_refine_ls_R_factor_all 0.0218
_refine_ls_R_factor_gt 0.0195
_refine_ls_shift/su_max 0.002
_refine_ls_shift/su_mean 0.000
_refine_ls_structure_factor_coef Fsqd
_refine_ls_weighting_details 'w=1/[\s^2^(Fo^2^)+(0.0196P)^2^+1.2367P] where P=(Fo^2^+2Fc^2^)/3'
_refine_ls_weighting_scheme calc
_refine_ls_wR_factor_gt 0.0472
_refine_ls_wR_factor_ref 0.0486
_reflns_Friedel_coverage 0.000
_reflns_number_gt 7978
_reflns_number_total 8590
_reflns_threshold_expression 'I > 2\s(I)'
_cod_data_source_file d0cc05164k2.cif
_cod_data_source_block 3b
_cod_depositor_comments 'Adding full bibliography for 7127135--7127141.cif.'
_cod_database_code 7127141
_shelx_shelxl_version_number 2018/3
_shelx_space_group_comment
;
The symmetry employed for this shelxl refinement is uniquely defined
by the following loop, which should always be used as a source of
symmetry information in preference to the above space-group names.
They are only intended as comments.
;
_shelx_estimated_absorpt_t_max 0.571
_shelx_estimated_absorpt_t_min 0.431
_olex2_refinement_description
;
1. Fixed Uiso
 At 1.2 times of:
  All C(H) groups
 At 1.5 times of:
  All C(H,H,H) groups
2.a Aromatic/amide H refined with riding coordinates:
 C5(H5), C6(H6), C7(H7), C9(H9), C10(H10), C12(H12), C13(H13), C15(H15),
 C16(H16), C17(H17), C18(H18), C19(H19), C21(H21), C22(H22), C23(H23), C24(H24),
  C25(H25), C28(H28), C29(H29), C30(H30), C32(H32), C33(H33), C35(H35),
 C36(H36), C37(H37)
2.b Idealised Me refined as rotating group:
 C39(H39a,H39b,H39c), C41(H41a,H41b,H41c)
;
_olex2_submission_special_instructions 'No special instructions were received'

loop_
_space_group_symop_operation_xyz
'x, y, z'
'-x, -y, -z'

loop_
_atom_site_label
_atom_site_type_symbol
_atom_site_fract_x
_atom_site_fract_y
_atom_site_fract_z
_atom_site_U_iso_or_equiv
_atom_site_adp_type
_atom_site_occupancy
_atom_site_site_symmetry_order
_atom_site_calc_flag
_atom_site_refinement_flags_posn
_atom_site_refinement_flags_adp
_atom_site_refinement_flags_occupancy
_atom_site_disorder_assembly
_atom_site_disorder_group
Sm1 Sm 0.75952(2) 0.24335(2) 0.23414(2) 0.01450(3) Uani 1 1 d . . . . .
I1 I 0.70021(2) 0.19379(2) 0.03318(2) 0.02275(4) Uani 1 1 d . . . . .
I2 I 0.68205(2) 0.00055(2) 0.34859(2) 0.02497(4) Uani 1 1 d . . . . .
O1 O 0.72608(13) 0.34250(12) 0.34205(10) 0.0177(3) Uani 1 1 d . . . . .
N1 N 0.91154(15) 0.20838(14) 0.35013(12) 0.0155(3) Uani 1 1 d . . . . .
N2 N 0.94425(16) 0.09214(15) 0.20704(12) 0.0180(4) Uani 1 1 d . . . . .
N3 N 0.68668(18) 0.44162(16) 0.13801(13) 0.0226(4) Uani 1 1 d . . . . .
N4 N 0.92104(17) 0.38437(15) 0.15647(12) 0.0205(4) Uani 1 1 d . . . . .
N5 N 0.53038(18) 0.25971(17) 0.27881(15) 0.0283(4) Uani 1 1 d . . . . .
C1 C 0.79225(19) 0.36252(17) 0.40925(15) 0.0167(4) Uani 1 1 d . . . . .
C2 C 0.89740(19) 0.27206(17) 0.41604(14) 0.0168(4) Uani 1 1 d . . . . .
C3 C 1.00163(19) 0.12451(17) 0.35104(14) 0.0167(4) Uani 1 1 d . . . . .
C4 C 1.01697(19) 0.06087(17) 0.27615(15) 0.0170(4) Uani 1 1 d . . . . .
C5 C 0.9627(2) 0.03418(19) 0.13715(16) 0.0228(5) Uani 1 1 d . . . . .
H5 H 0.912204 0.053415 0.089075 0.027 Uiso 1 1 calc R U . . .
C6 C 1.0519(2) -0.0534(2) 0.13013(16) 0.0256(5) Uani 1 1 d . . . . .
H6 H 1.062673 -0.090183 0.077334 0.031 Uiso 1 1 calc R U . . .
C7 C 1.1235(2) -0.08591(18) 0.19935(17) 0.0235(5) Uani 1 1 d . . . . .
H7 H 1.183263 -0.146548 0.196178 0.028 Uiso 1 1 calc R U . . .
C8 C 1.10733(19) -0.02810(18) 0.27579(15) 0.0194(4) Uani 1 1 d . . . . .
C9 C 1.1809(2) -0.05462(19) 0.34972(16) 0.0231(5) Uani 1 1 d . . . . .
H9 H 1.239388 -0.116896 0.350464 0.028 Uiso 1 1 calc R U . . .
C10 C 1.1685(2) 0.00781(19) 0.41895(16) 0.0235(5) Uani 1 1 d . . . . .
H10 H 1.219835 -0.009545 0.466461 0.028 Uiso 1 1 calc R U . . .
C11 C 1.07827(19) 0.09981(18) 0.42062(15) 0.0188(4) Uani 1 1 d . . . . .
C12 C 1.0621(2) 0.16942(19) 0.48979(15) 0.0217(5) Uani 1 1 d . . . . .
H12 H 1.112550 0.156790 0.537830 0.026 Uiso 1 1 calc R U . . .
C13 C 0.9732(2) 0.25516(18) 0.48683(15) 0.0196(4) Uani 1 1 d . . . . .
H13 H 0.962421 0.303149 0.532297 0.024 Uiso 1 1 calc R U . . .
C14 C 0.8338(2) 0.48479(18) 0.37686(15) 0.0188(4) Uani 1 1 d . . . . .
C15 C 0.7440(2) 0.5728(2) 0.36147(18) 0.0274(5) Uani 1 1 d . . . . .
H15 H 0.663401 0.555438 0.375704 0.033 Uiso 1 1 calc R U . . .
C16 C 0.7718(2) 0.6849(2) 0.32568(19) 0.0325(6) Uani 1 1 d . . . . .
H16 H 0.710309 0.743935 0.315982 0.039 Uiso 1 1 calc R U . . .
C17 C 0.8885(2) 0.7108(2) 0.30412(17) 0.0283(5) Uani 1 1 d . . . . .
H17 H 0.907431 0.787679 0.279812 0.034 Uiso 1 1 calc R U . . .
C18 C 0.9777(2) 0.6248(2) 0.31793(16) 0.0255(5) Uani 1 1 d . . . . .
H18 H 1.058048 0.642435 0.302245 0.031 Uiso 1 1 calc R U . . .
C19 C 0.9500(2) 0.51189(19) 0.35493(15) 0.0217(5) Uani 1 1 d . . . . .
H19 H 1.011819 0.453317 0.365049 0.026 Uiso 1 1 calc R U . . .
C20 C 0.7167(2) 0.34839(18) 0.50622(15) 0.0197(4) Uani 1 1 d . . . . .
C21 C 0.6278(2) 0.27195(19) 0.52601(16) 0.0227(5) Uani 1 1 d . . . . .
H21 H 0.614737 0.230767 0.479608 0.027 Uiso 1 1 calc R U . . .
C22 C 0.5584(2) 0.2555(2) 0.61276(18) 0.0303(5) Uani 1 1 d . . . . .
H22 H 0.497997 0.203356 0.625325 0.036 Uiso 1 1 calc R U . . .
C23 C 0.5766(2) 0.3146(2) 0.68095(18) 0.0375(6) Uani 1 1 d . . . . .
H23 H 0.528775 0.303281 0.740268 0.045 Uiso 1 1 calc R U . . .
C24 C 0.6644(3) 0.3900(2) 0.66260(19) 0.0387(7) Uani 1 1 d . . . . .
H24 H 0.677135 0.430595 0.709482 0.046 Uiso 1 1 calc R U . . .
C25 C 0.7345(2) 0.4070(2) 0.57559(17) 0.0286(5) Uani 1 1 d . . . . .
H25 H 0.794976 0.459076 0.563584 0.034 Uiso 1 1 calc R U . . .
C26 C 0.7629(2) 0.52661(19) 0.11397(15) 0.0234(5) Uani 1 1 d . . . . .
C27 C 0.8857(2) 0.49638(18) 0.12283(15) 0.0233(5) Uani 1 1 d . . . . .
C28 C 1.0354(2) 0.3583(2) 0.16051(15) 0.0242(5) Uani 1 1 d . . . . .
H28 H 1.060514 0.280671 0.183153 0.029 Uiso 1 1 calc R U . . .
C29 C 1.1224(2) 0.4380(2) 0.13349(17) 0.0298(5) Uani 1 1 d . . . . .
H29 H 1.203549 0.414709 0.137925 0.036 Uiso 1 1 calc R U . . .
C30 C 1.0870(3) 0.5498(2) 0.10067(17) 0.0330(6) Uani 1 1 d . . . . .
H30 H 1.143727 0.605606 0.082390 0.040 Uiso 1 1 calc R U . . .
C31 C 0.9679(3) 0.5820(2) 0.09401(16) 0.0289(6) Uani 1 1 d . . . . .
C32 C 0.9251(3) 0.6974(2) 0.05795(18) 0.0379(7) Uani 1 1 d . . . . .
H32 H 0.979988 0.754884 0.039059 0.045 Uiso 1 1 calc R U . . .
C33 C 0.8108(3) 0.7264(2) 0.05013(18) 0.0392(7) Uani 1 1 d . . . . .
H33 H 0.785562 0.803883 0.027096 0.047 Uiso 1 1 calc R U . . .
C34 C 0.7254(3) 0.6412(2) 0.07632(16) 0.0304(6) Uani 1 1 d . . . . .
C35 C 0.6057(3) 0.6660(2) 0.06371(18) 0.0369(7) Uani 1 1 d . . . . .
H35 H 0.577289 0.742080 0.039434 0.044 Uiso 1 1 calc R U . . .
C36 C 0.5305(3) 0.5804(2) 0.08642(18) 0.0357(6) Uani 1 1 d . . . . .
H36 H 0.449469 0.595757 0.077477 0.043 Uiso 1 1 calc R U . . .
C37 C 0.5748(2) 0.4690(2) 0.12330(17) 0.0295(5) Uani 1 1 d . . . . .
H37 H 0.521543 0.409929 0.138597 0.035 Uiso 1 1 calc R U . . .
C38 C 0.4489(2) 0.2610(2) 0.33309(19) 0.0289(5) Uani 1 1 d . . . . .
C39 C 0.3465(3) 0.2603(3) 0.4043(3) 0.0568(9) Uani 1 1 d . . . . .
H39A H 0.349112 0.187732 0.449724 0.085 Uiso 1 1 calc R U . . .
H39B H 0.274059 0.268460 0.374104 0.085 Uiso 1 1 calc R U . . .
H39C H 0.347234 0.324089 0.436994 0.085 Uiso 1 1 calc R U . . .
N6 N 0.2903(3) 0.1914(3) 0.1771(2) 0.0633(8) Uani 1 1 d . . . . .
C40 C 0.3531(3) 0.1127(3) 0.1718(2) 0.0480(8) Uani 1 1 d . . . . .
C41 C 0.4337(3) 0.0121(3) 0.1659(3) 0.0600(9) Uani 1 1 d . . . . .
H41A H 0.417601 -0.046179 0.222984 0.090 Uiso 1 1 calc R U . . .
H41B H 0.515415 0.033055 0.160099 0.090 Uiso 1 1 calc R U . . .
H41C H 0.422449 -0.018687 0.110722 0.090 Uiso 1 1 calc R U . . .

loop_
_atom_site_aniso_label
_atom_site_aniso_U_11
_atom_site_aniso_U_22
_atom_site_aniso_U_33
_atom_site_aniso_U_23
_atom_site_aniso_U_13
_atom_site_aniso_U_12
Sm1 0.01517(6) 0.01451(5) 0.01401(5) -0.00334(4) -0.00250(4) 0.00032(4)
I1 0.02219(9) 0.02729(7) 0.01980(7) -0.00741(6) -0.00469(6) 0.00229(6)
I2 0.02868(9) 0.01782(7) 0.02759(8) 0.00054(6) -0.00578(6) -0.00452(6)
O1 0.0176(8) 0.0187(7) 0.0180(7) -0.0061(6) -0.0039(6) 0.0008(6)
N1 0.0148(9) 0.0161(8) 0.0148(8) -0.0025(6) 0.0000(7) -0.0008(7)
N2 0.0171(10) 0.0199(8) 0.0169(9) -0.0047(7) -0.0006(7) -0.0003(7)
N3 0.0291(11) 0.0215(9) 0.0165(9) -0.0020(7) -0.0049(8) 0.0013(8)
N4 0.0248(11) 0.0212(9) 0.0157(9) -0.0039(7) -0.0007(7) -0.0044(7)
N5 0.0212(11) 0.0290(10) 0.0348(11) -0.0057(9) -0.0056(9) -0.0002(8)
C1 0.0169(11) 0.0163(9) 0.0177(10) -0.0059(8) -0.0021(8) 0.0009(8)
C2 0.0163(11) 0.0171(9) 0.0162(10) -0.0027(8) 0.0011(8) -0.0028(8)
C3 0.0146(11) 0.0180(9) 0.0169(10) -0.0030(8) -0.0006(8) -0.0017(8)
C4 0.0150(11) 0.0178(9) 0.0170(10) -0.0020(8) 0.0006(8) -0.0012(8)
C5 0.0247(13) 0.0259(11) 0.0189(10) -0.0082(9) -0.0016(9) 0.0000(9)
C6 0.0292(14) 0.0261(11) 0.0227(11) -0.0116(9) 0.0012(10) 0.0010(10)
C7 0.0217(12) 0.0191(10) 0.0281(12) -0.0070(9) 0.0038(9) 0.0020(9)
C8 0.0165(11) 0.0174(9) 0.0221(11) -0.0017(8) 0.0016(9) -0.0006(8)
C9 0.0194(12) 0.0217(10) 0.0249(11) -0.0010(9) -0.0011(9) 0.0054(9)
C10 0.0190(12) 0.0269(11) 0.0224(11) 0.0000(9) -0.0049(9) 0.0022(9)
C11 0.0166(11) 0.0202(10) 0.0180(10) -0.0016(8) -0.0008(8) 0.0000(8)
C12 0.0190(12) 0.0274(11) 0.0187(10) -0.0028(9) -0.0046(9) -0.0009(9)
C13 0.0184(12) 0.0234(10) 0.0189(10) -0.0076(8) -0.0035(9) -0.0017(8)
C14 0.0227(12) 0.0189(10) 0.0164(10) -0.0069(8) -0.0023(9) -0.0025(8)
C15 0.0222(13) 0.0218(11) 0.0375(14) -0.0072(10) -0.0003(10) 0.0003(9)
C16 0.0344(15) 0.0199(11) 0.0415(15) -0.0049(10) -0.0026(12) 0.0019(10)
C17 0.0405(16) 0.0203(11) 0.0251(12) -0.0051(9) -0.0012(11) -0.0095(10)
C18 0.0273(13) 0.0298(12) 0.0213(11) -0.0064(9) -0.0003(10) -0.0115(10)
C19 0.0246(13) 0.0236(10) 0.0174(10) -0.0063(8) -0.0014(9) -0.0010(9)
C20 0.0202(12) 0.0193(10) 0.0185(10) -0.0034(8) -0.0032(9) 0.0047(8)
C21 0.0190(12) 0.0243(11) 0.0238(11) -0.0032(9) -0.0030(9) 0.0008(9)
C22 0.0185(13) 0.0347(13) 0.0319(13) 0.0017(10) 0.0037(10) 0.0002(10)
C23 0.0335(16) 0.0474(16) 0.0240(12) -0.0032(11) 0.0102(11) 0.0064(12)
C24 0.0457(18) 0.0456(16) 0.0249(13) -0.0163(12) 0.0053(12) 0.0015(13)
C25 0.0314(14) 0.0333(12) 0.0230(12) -0.0126(10) 0.0019(10) -0.0043(10)
C26 0.0377(14) 0.0210(10) 0.0118(10) -0.0047(8) -0.0032(9) 0.0007(9)
C27 0.0400(15) 0.0187(10) 0.0113(9) -0.0031(8) -0.0010(9) -0.0057(9)
C28 0.0265(13) 0.0289(11) 0.0167(10) -0.0041(9) 0.0006(9) -0.0046(9)
C29 0.0283(14) 0.0407(14) 0.0213(12) -0.0063(10) 0.0011(10) -0.0117(11)
C30 0.0424(17) 0.0363(13) 0.0220(12) -0.0055(10) 0.0024(11) -0.0215(12)
C31 0.0481(17) 0.0252(11) 0.0148(10) -0.0043(9) -0.0014(10) -0.0126(11)
C32 0.067(2) 0.0230(12) 0.0249(13) -0.0015(10) -0.0049(13) -0.0175(13)
C33 0.073(2) 0.0170(11) 0.0271(13) -0.0016(10) -0.0084(13) -0.0029(12)
C34 0.0523(17) 0.0203(11) 0.0171(11) -0.0025(9) -0.0048(11) 0.0028(11)
C35 0.0582(19) 0.0259(12) 0.0226(12) -0.0026(10) -0.0076(12) 0.0152(12)
C36 0.0389(16) 0.0372(14) 0.0277(13) -0.0031(11) -0.0093(11) 0.0145(12)
C37 0.0320(15) 0.0295(12) 0.0246(12) -0.0009(10) -0.0071(10) 0.0054(10)
C38 0.0215(13) 0.0272(12) 0.0376(14) -0.0034(10) -0.0062(11) -0.0017(10)
C39 0.0377(19) 0.065(2) 0.060(2) -0.0057(17) 0.0155(16) -0.0073(15)
N6 0.0524(19) 0.064(2) 0.068(2) 0.0109(16) -0.0189(16) -0.0090(16)
C40 0.0392(19) 0.059(2) 0.0418(17) 0.0141(15) -0.0141(14) -0.0228(16)
C41 0.041(2) 0.068(2) 0.066(2) 0.0069(18) -0.0063(17) -0.0184(17)

loop_
_atom_type_symbol
_atom_type_description
_atom_type_scat_dispersion_real
_atom_type_scat_dispersion_imag
_atom_type_scat_source
C C 0.0033 0.0016 'International Tables Vol C Tables 4.2.6.8 and 6.1.1.4'
H H 0.0000 0.0000 'International Tables Vol C Tables 4.2.6.8 and 6.1.1.4'
I I -0.4742 1.8119 'International Tables Vol C Tables 4.2.6.8 and 6.1.1.4'
N N 0.0061 0.0033 'International Tables Vol C Tables 4.2.6.8 and 6.1.1.4'
O O 0.0106 0.0060 'International Tables Vol C Tables 4.2.6.8 and 6.1.1.4'
Sm Sm -0.1638 3.4418 'International Tables Vol C Tables 4.2.6.8 and 6.1.1.4'

loop_
_geom_angle_atom_site_label_1
_geom_angle_atom_site_label_2
_geom_angle_atom_site_label_3
_geom_angle
_geom_angle_site_symmetry_1
_geom_angle_site_symmetry_3
_geom_angle_publ_flag
I2 Sm1 I1 93.365(5) . . ?
O1 Sm1 I1 149.36(4) . . ?
O1 Sm1 I2 100.78(4) . . ?
O1 Sm1 N1 64.90(5) . . ?
O1 Sm1 N2 127.05(5) . . ?
O1 Sm1 N3 79.32(6) . . ?
O1 Sm1 N4 85.98(6) . . ?
O1 Sm1 N5 73.78(6) . . ?
N1 Sm1 I1 144.73(4) . . ?
N1 Sm1 I2 82.17(4) . . ?
N1 Sm1 N2 62.17(5) . . ?
N1 Sm1 N3 126.75(6) . . ?
N1 Sm1 N4 75.69(6) . . ?
N1 Sm1 N5 125.45(6) . . ?
N2 Sm1 I1 82.95(4) . . ?
N2 Sm1 I2 73.48(4) . . ?
N3 Sm1 I1 73.69(4) . . ?
N3 Sm1 I2 145.14(5) . . ?
N3 Sm1 N2 134.09(6) . . ?
N4 Sm1 I1 94.44(4) . . ?
N4 Sm1 I2 151.49(4) . . ?
N4 Sm1 N2 80.33(6) . . ?
N4 Sm1 N3 63.19(6) . . ?
N4 Sm1 N5 136.00(6) . . ?
N5 Sm1 I1 85.21(5) . . ?
N5 Sm1 I2 71.99(5) . . ?
N5 Sm1 N2 142.63(6) . . ?
N5 Sm1 N3 74.72(6) . . ?
C1 O1 Sm1 133.75(12) . . ?
C2 N1 Sm1 117.26(13) . . ?
C2 N1 C3 118.96(18) . . ?
C3 N1 Sm1 123.67(13) . . ?
C4 N2 Sm1 117.99(12) . . ?
C5 N2 Sm1 124.81(15) . . ?
C5 N2 C4 116.64(18) . . ?
C26 N3 Sm1 118.46(15) . . ?
C37 N3 Sm1 123.14(16) . . ?
C37 N3 C26 117.7(2) . . ?
C27 N4 Sm1 118.47(15) . . ?
C28 N4 Sm1 123.20(15) . . ?
C28 N4 C27 117.5(2) . . ?
C38 N5 Sm1 151.2(2) . . ?
O1 C1 C2 108.13(15) . . ?
O1 C1 C14 107.59(17) . . ?
O1 C1 C20 109.92(17) . . ?
C2 C1 C14 111.58(18) . . ?
C2 C1 C20 107.99(17) . . ?
C20 C1 C14 111.58(16) . . ?
N1 C2 C1 114.60(18) . . ?
N1 C2 C13 121.67(19) . . ?
C13 C2 C1 123.72(18) . . ?
N1 C3 C4 117.18(19) . . ?
N1 C3 C11 122.88(19) . . ?
C11 C3 C4 119.95(19) . . ?
N2 C4 C3 117.88(18) . . ?
N2 C4 C8 123.23(19) . . ?
C8 C4 C3 118.9(2) . . ?
N2 C5 H5 118.1 . . ?
N2 C5 C6 123.9(2) . . ?
C6 C5 H5 118.1 . . ?
C5 C6 H6 120.2 . . ?
C7 C6 C5 119.7(2) . . ?
C7 C6 H6 120.2 . . ?
C6 C7 H7 120.5 . . ?
C6 C7 C8 119.0(2) . . ?
C8 C7 H7 120.5 . . ?
C4 C8 C7 117.6(2) . . ?
C4 C8 C9 119.99(19) . . ?
C7 C8 C9 122.39(19) . . ?
C8 C9 H9 119.5 . . ?
C10 C9 C8 121.0(2) . . ?
C10 C9 H9 119.5 . . ?
C9 C10 H10 119.9 . . ?
C9 C10 C11 120.3(2) . . ?
C11 C10 H10 119.9 . . ?
C3 C11 C10 119.83(19) . . ?
C3 C11 C12 117.14(19) . . ?
C12 C11 C10 123.0(2) . . ?
C11 C12 H12 120.3 . . ?
C13 C12 C11 119.4(2) . . ?
C13 C12 H12 120.3 . . ?
C2 C13 H13 120.1 . . ?
C12 C13 C2 119.87(19) . . ?
C12 C13 H13 120.1 . . ?
C15 C14 C1 115.8(2) . . ?
C19 C14 C1 125.33(19) . . ?
C19 C14 C15 118.7(2) . . ?
C14 C15 H15 119.7 . . ?
C16 C15 C14 120.5(2) . . ?
C16 C15 H15 119.7 . . ?
C15 C16 H16 119.9 . . ?
C17 C16 C15 120.1(2) . . ?
C17 C16 H16 119.9 . . ?
C16 C17 H17 120.1 . . ?
C16 C17 C18 119.9(2) . . ?
C18 C17 H17 120.1 . . ?
C17 C18 H18 119.9 . . ?
C17 C18 C19 120.2(2) . . ?
C19 C18 H18 119.9 . . ?
C14 C19 C18 120.6(2) . . ?
C14 C19 H19 119.7 . . ?
C18 C19 H19 119.7 . . ?
C21 C20 C1 118.60(19) . . ?
C25 C20 C1 122.9(2) . . ?
C25 C20 C21 118.5(2) . . ?
C20 C21 H21 119.7 . . ?
C22 C21 C20 120.6(2) . . ?
C22 C21 H21 119.7 . . ?
C21 C22 H22 119.8 . . ?
C23 C22 C21 120.3(2) . . ?
C23 C22 H22 119.8 . . ?
C22 C23 H23 120.1 . . ?
C24 C23 C22 119.7(2) . . ?
C24 C23 H23 120.1 . . ?
C23 C24 H24 119.8 . . ?
C23 C24 C25 120.3(2) . . ?
C25 C24 H24 119.8 . . ?
C20 C25 C24 120.5(2) . . ?
C20 C25 H25 119.8 . . ?
C24 C25 H25 119.8 . . ?
N3 C26 C27 118.1(2) . . ?
N3 C26 C34 122.1(2) . . ?
C34 C26 C27 119.7(2) . . ?
N4 C27 C26 118.9(2) . . ?
N4 C27 C31 121.7(2) . . ?
C31 C27 C26 119.4(2) . . ?
N4 C28 H28 117.8 . . ?
N4 C28 C29 124.3(2) . . ?
C29 C28 H28 117.8 . . ?
C28 C29 H29 120.9 . . ?
C30 C29 C28 118.1(2) . . ?
C30 C29 H29 120.9 . . ?
C29 C30 H30 120.0 . . ?
C29 C30 C31 120.1(2) . . ?
C31 C30 H30 120.0 . . ?
C27 C31 C32 118.9(3) . . ?
C30 C31 C27 118.3(2) . . ?
C30 C31 C32 122.9(2) . . ?
C31 C32 H32 118.9 . . ?
C33 C32 C31 122.1(3) . . ?
C33 C32 H32 118.9 . . ?
C32 C33 H33 119.7 . . ?
C32 C33 C34 120.5(2) . . ?
C34 C33 H33 119.7 . . ?
C26 C34 C33 119.4(3) . . ?
C35 C34 C26 117.9(2) . . ?
C35 C34 C33 122.6(2) . . ?
C34 C35 H35 120.2 . . ?
C36 C35 C34 119.6(2) . . ?
C36 C35 H35 120.2 . . ?
C35 C36 H36 120.6 . . ?
C35 C36 C37 118.9(3) . . ?
C37 C36 H36 120.6 . . ?
N3 C37 C36 123.7(3) . . ?
N3 C37 H37 118.1 . . ?
C36 C37 H37 118.1 . . ?
N5 C38 C39 178.4(3) . . ?
C38 C39 H39A 109.5 . . ?
C38 C39 H39B 109.5 . . ?
C38 C39 H39C 109.5 . . ?
H39A C39 H39B 109.5 . . ?
H39A C39 H39C 109.5 . . ?
H39B C39 H39C 109.5 . . ?
N6 C40 C41 179.5(4) . . ?
C40 C41 H41A 109.5 . . ?
C40 C41 H41B 109.5 . . ?
C40 C41 H41C 109.5 . . ?
H41A C41 H41B 109.5 . . ?
H41A C41 H41C 109.5 . . ?
H41B C41 H41C 109.5 . . ?

loop_
_geom_bond_atom_site_label_1
_geom_bond_atom_site_label_2
_geom_bond_distance
_geom_bond_site_symmetry_2
_geom_bond_publ_flag
Sm1 I1 3.2828(2) . ?
Sm1 I2 3.1819(2) . ?
Sm1 O1 2.1289(14) . ?
Sm1 N1 2.5442(18) . ?
Sm1 N2 2.6816(17) . ?
Sm1 N3 2.6216(18) . ?
Sm1 N4 2.6066(19) . ?
Sm1 N5 2.610(2) . ?
O1 C1 1.391(3) . ?
N1 C2 1.327(3) . ?
N1 C3 1.365(3) . ?
N2 C4 1.369(3) . ?
N2 C5 1.328(3) . ?
N3 C26 1.364(3) . ?
N3 C37 1.327(3) . ?
N4 C27 1.371(3) . ?
N4 C28 1.322(3) . ?
N5 C38 1.137(3) . ?
C1 C2 1.536(3) . ?
C1 C14 1.542(3) . ?
C1 C20 1.540(3) . ?
C2 C13 1.413(3) . ?
C3 C4 1.436(3) . ?
C3 C11 1.403(3) . ?
C4 C8 1.408(3) . ?
C5 H5 0.9500 . ?
C5 C6 1.397(3) . ?
C6 H6 0.9500 . ?
C6 C7 1.362(3) . ?
C7 H7 0.9500 . ?
C7 C8 1.410(3) . ?
C8 C9 1.429(3) . ?
C9 H9 0.9500 . ?
C9 C10 1.358(3) . ?
C10 H10 0.9500 . ?
C10 C11 1.434(3) . ?
C11 C12 1.416(3) . ?
C12 H12 0.9500 . ?
C12 C13 1.370(3) . ?
C13 H13 0.9500 . ?
C14 C15 1.404(3) . ?
C14 C19 1.377(3) . ?
C15 H15 0.9500 . ?
C15 C16 1.386(3) . ?
C16 H16 0.9500 . ?
C16 C17 1.380(4) . ?
C17 H17 0.9500 . ?
C17 C18 1.380(4) . ?
C18 H18 0.9500 . ?
C18 C19 1.398(3) . ?
C19 H19 0.9500 . ?
C20 C21 1.395(3) . ?
C20 C25 1.390(3) . ?
C21 H21 0.9500 . ?
C21 C22 1.387(3) . ?
C22 H22 0.9500 . ?
C22 C23 1.381(4) . ?
C23 H23 0.9500 . ?
C23 C24 1.378(4) . ?
C24 H24 0.9500 . ?
C24 C25 1.394(3) . ?
C25 H25 0.9500 . ?
C26 C27 1.433(4) . ?
C26 C34 1.416(3) . ?
C27 C31 1.418(3) . ?
C28 H28 0.9500 . ?
C28 C29 1.406(3) . ?
C29 H29 0.9500 . ?
C29 C30 1.367(4) . ?
C30 H30 0.9500 . ?
C30 C31 1.391(4) . ?
C31 C32 1.436(4) . ?
C32 H32 0.9500 . ?
C32 C33 1.335(4) . ?
C33 H33 0.9500 . ?
C33 C34 1.439(4) . ?
C34 C35 1.402(4) . ?
C35 H35 0.9500 . ?
C35 C36 1.361(4) . ?
C36 H36 0.9500 . ?
C36 C37 1.404(3) . ?
C37 H37 0.9500 . ?
C38 C39 1.453(4) . ?
C39 H39A 0.9800 . ?
C39 H39B 0.9800 . ?
C39 H39C 0.9800 . ?
N6 C40 1.135(5) . ?
C40 C41 1.450(5) . ?
C41 H41A 0.9800 . ?
C41 H41B 0.9800 . ?
C41 H41C 0.9800 . ?

loop_
_geom_torsion_atom_site_label_1
_geom_torsion_atom_site_label_2
_geom_torsion_atom_site_label_3
_geom_torsion_atom_site_label_4
_geom_torsion
_geom_torsion_site_symmetry_1
_geom_torsion_site_symmetry_2
_geom_torsion_site_symmetry_3
_geom_torsion_site_symmetry_4
_geom_torsion_publ_flag
Sm1 O1 C1 C2 -15.2(3) . . . . ?
Sm1 O1 C1 C14 105.41(17) . . . . ?
Sm1 O1 C1 C20 -132.91(15) . . . . ?
Sm1 N1 C2 C1 -2.6(2) . . . . ?
Sm1 N1 C2 C13 176.52(16) . . . . ?
Sm1 N1 C3 C4 6.4(3) . . . . ?
Sm1 N1 C3 C11 -174.15(15) . . . . ?
Sm1 N2 C4 C3 -10.1(2) . . . . ?
Sm1 N2 C4 C8 171.61(16) . . . . ?
Sm1 N2 C5 C6 -172.51(18) . . . . ?
Sm1 N3 C26 C27 14.2(2) . . . . ?
Sm1 N3 C26 C34 -169.20(16) . . . . ?
Sm1 N3 C37 C36 168.64(19) . . . . ?
Sm1 N4 C27 C26 -12.5(2) . . . . ?
Sm1 N4 C27 C31 169.42(15) . . . . ?
Sm1 N4 C28 C29 -168.80(17) . . . . ?
O1 C1 C2 N1 9.1(2) . . . . ?
O1 C1 C2 C13 -170.03(19) . . . . ?
O1 C1 C14 C15 56.8(2) . . . . ?
O1 C1 C14 C19 -117.5(2) . . . . ?
O1 C1 C20 C21 29.7(2) . . . . ?
O1 C1 C20 C25 -151.4(2) . . . . ?
N1 C2 C13 C12 -1.6(3) . . . . ?
N1 C3 C4 N2 3.0(3) . . . . ?
N1 C3 C4 C8 -178.61(19) . . . . ?
N1 C3 C11 C10 177.9(2) . . . . ?
N1 C3 C11 C12 -2.6(3) . . . . ?
N2 C4 C8 C7 0.8(3) . . . . ?
N2 C4 C8 C9 179.0(2) . . . . ?
N2 C5 C6 C7 2.2(4) . . . . ?
N3 C26 C27 N4 -1.1(3) . . . . ?
N3 C26 C27 C31 176.94(19) . . . . ?
N3 C26 C34 C33 -178.4(2) . . . . ?
N3 C26 C34 C35 -0.2(3) . . . . ?
N4 C27 C31 C30 -0.1(3) . . . . ?
N4 C27 C31 C32 179.0(2) . . . . ?
N4 C28 C29 C30 -0.1(3) . . . . ?
C1 C2 C13 C12 177.4(2) . . . . ?
C1 C14 C15 C16 -175.3(2) . . . . ?
C1 C14 C19 C18 174.0(2) . . . . ?
C1 C20 C21 C22 179.3(2) . . . . ?
C1 C20 C25 C24 -179.3(2) . . . . ?
C2 N1 C3 C4 -177.39(19) . . . . ?
C2 N1 C3 C11 2.1(3) . . . . ?
C2 C1 C14 C15 175.23(19) . . . . ?
C2 C1 C14 C19 0.9(3) . . . . ?
C2 C1 C20 C21 -88.0(2) . . . . ?
C2 C1 C20 C25 90.8(2) . . . . ?
C3 N1 C2 C1 -179.09(18) . . . . ?
C3 N1 C2 C13 0.0(3) . . . . ?
C3 C4 C8 C7 -177.4(2) . . . . ?
C3 C4 C8 C9 0.8(3) . . . . ?
C3 C11 C12 C13 0.9(3) . . . . ?
C4 N2 C5 C6 -1.2(3) . . . . ?
C4 C3 C11 C10 -2.7(3) . . . . ?
C4 C3 C11 C12 176.9(2) . . . . ?
C4 C8 C9 C10 -2.7(3) . . . . ?
C5 N2 C4 C3 178.0(2) . . . . ?
C5 N2 C4 C8 -0.3(3) . . . . ?
C5 C6 C7 C8 -1.5(4) . . . . ?
C6 C7 C8 C4 0.1(3) . . . . ?
C6 C7 C8 C9 -178.1(2) . . . . ?
C7 C8 C9 C10 175.4(2) . . . . ?
C8 C9 C10 C11 2.0(4) . . . . ?
C9 C10 C11 C3 0.7(3) . . . . ?
C9 C10 C11 C12 -178.8(2) . . . . ?
C10 C11 C12 C13 -179.5(2) . . . . ?
C11 C3 C4 N2 -176.48(19) . . . . ?
C11 C3 C4 C8 1.9(3) . . . . ?
C11 C12 C13 C2 1.0(3) . . . . ?
C14 C1 C2 N1 -109.1(2) . . . . ?
C14 C1 C2 C13 71.8(3) . . . . ?
C14 C1 C20 C21 149.0(2) . . . . ?
C14 C1 C20 C25 -32.1(3) . . . . ?
C14 C15 C16 C17 0.5(4) . . . . ?
C15 C14 C19 C18 -0.1(3) . . . . ?
C15 C16 C17 C18 0.2(4) . . . . ?
C16 C17 C18 C19 -0.9(4) . . . . ?
C17 C18 C19 C14 0.8(3) . . . . ?
C19 C14 C15 C16 -0.6(4) . . . . ?
C20 C1 C2 N1 127.97(19) . . . . ?
C20 C1 C2 C13 -51.1(3) . . . . ?
C20 C1 C14 C15 -63.9(3) . . . . ?
C20 C1 C14 C19 121.8(2) . . . . ?
C20 C21 C22 C23 -0.1(4) . . . . ?
C21 C20 C25 C24 -0.4(4) . . . . ?
C21 C22 C23 C24 -0.1(4) . . . . ?
C22 C23 C24 C25 0.1(4) . . . . ?
C23 C24 C25 C20 0.1(4) . . . . ?
C25 C20 C21 C22 0.4(3) . . . . ?
C26 N3 C37 C36 -1.3(3) . . . . ?
C26 C27 C31 C30 -178.1(2) . . . . ?
C26 C27 C31 C32 0.9(3) . . . . ?
C26 C34 C35 C36 -0.9(3) . . . . ?
C27 N4 C28 C29 0.6(3) . . . . ?
C27 C26 C34 C33 -1.9(3) . . . . ?
C27 C26 C34 C35 176.4(2) . . . . ?
C27 C31 C32 C33 -0.5(4) . . . . ?
C28 N4 C27 C26 177.50(19) . . . . ?
C28 N4 C27 C31 -0.5(3) . . . . ?
C28 C29 C30 C31 -0.5(3) . . . . ?
C29 C30 C31 C27 0.6(3) . . . . ?
C29 C30 C31 C32 -178.4(2) . . . . ?
C30 C31 C32 C33 178.5(2) . . . . ?
C31 C32 C33 C34 -1.2(4) . . . . ?
C32 C33 C34 C26 2.4(4) . . . . ?
C32 C33 C34 C35 -175.8(2) . . . . ?
C33 C34 C35 C36 177.3(2) . . . . ?
C34 C26 C27 N4 -177.84(19) . . . . ?
C34 C26 C27 C31 0.2(3) . . . . ?
C34 C35 C36 C37 0.8(4) . . . . ?
C35 C36 C37 N3 0.3(4) . . . . ?
C37 N3 C26 C27 -175.4(2) . . . . ?
C37 N3 C26 C34 1.3(3) . . . . ?
